data_7044349
loop_
_publ_author_name
'Mehta, Meera'
'Johnstone, Tim'
'Lam, Jolie'
'Bidraha, Bid'
'Hermannsdorfer, Andre'
'Driess, Matthias'
'Stephan, Douglas W.'

_publ_section_title
;
 Synthesis and Oxidation of Phosphine Cations&#x2020;
;
_journal_name_full 'Dalton Trans.'
_journal_paper_doi 10.1039/C7DT03175K
_journal_year 2017
_chemical_formula_sum 'C74 H86 Ag3 Cl5 N6 O0 P2'
_chemical_formula_weight 1622.28
_space_group_crystal_system monoclinic
_space_group_IT_number 15
_space_group_name_Hall '-C 2yc'
_space_group_name_H-M_alt 'C 1 2/c 1'
_symmetry_space_group_name_Hall '-C 2yc'
_symmetry_space_group_name_H-M 'C 1 2/c 1'
_atom_sites_solution_hydrogens geom
_atom_sites_solution_primary direct
_atom_sites_solution_secondary difmap
_audit_creation_method SHELXL-2014/7
_audit_update_record
;
2017-09-26 deposited with the CCDC.
2017-09-28 downloaded from the CCDC.
;
_cell_angle_alpha 90
_cell_angle_beta 94.9190(10)
_cell_angle_gamma 90
_cell_formula_units_Z 8
_cell_length_a 20.2421(7)
_cell_length_b 25.5536(9)
_cell_length_c 31.5604(11)
_cell_measurement_reflns_used 9770
_cell_measurement_temperature 150(2)
_cell_measurement_theta_max 27.46
_cell_measurement_theta_min 2.57
_cell_volume 16264.8(10)
_computing_cell_refinement 'Bruker, APREX-II'
_computing_data_collection 'Bruker, APREX-II'
_computing_data_reduction 'Bruker, SAINT'
_computing_molecular_graphics 'ORTEP 3'
_computing_publication_material 'Bruker, SHELXTL'
_computing_structure_refinement 'SHELXL-2014/7 (Sheldrick, 2014)'
_computing_structure_solution 'SHELXS-97 (Sheldrick, 2008)'
_diffrn_ambient_temperature 150(2)
_diffrn_measured_fraction_theta_full 1.000
_diffrn_measured_fraction_theta_max 0.998
_diffrn_measurement_device_type 'Bruker APEX-II CCD'
_diffrn_measurement_method '\f and \w scans'
_diffrn_radiation_type MoK\a
_diffrn_radiation_wavelength 0.71073
_diffrn_reflns_av_R_equivalents 0.0340
_diffrn_reflns_av_unetI/netI 0.0380
_diffrn_reflns_Laue_measured_fraction_full 1.000
_diffrn_reflns_Laue_measured_fraction_max 0.998
_diffrn_reflns_limit_h_max 25
_diffrn_reflns_limit_h_min -26
_diffrn_reflns_limit_k_max 33
_diffrn_reflns_limit_k_min -32
_diffrn_reflns_limit_l_max 25
_diffrn_reflns_limit_l_min -41
_diffrn_reflns_number 73113
_diffrn_reflns_point_group_measured_fraction_full 1.000
_diffrn_reflns_point_group_measured_fraction_max 0.998
_diffrn_reflns_theta_full 25.242
_diffrn_reflns_theta_max 27.508
_diffrn_reflns_theta_min 1.479
_exptl_absorpt_coefficient_mu 0.960
_exptl_absorpt_correction_T_max 0.7456
_exptl_absorpt_correction_T_min 0.7032
_exptl_absorpt_correction_type multi-scan
_exptl_absorpt_process_details '(Blessing, 1995)'
_exptl_crystal_colour colourless
_exptl_crystal_density_diffrn 1.325
_exptl_crystal_density_meas ?
_exptl_crystal_description block
_exptl_crystal_F_000 6624
_exptl_crystal_size_max 0.070
_exptl_crystal_size_mid 0.060
_exptl_crystal_size_min 0.040
_refine_diff_density_max 1.152
_refine_diff_density_min -1.408
_refine_diff_density_rms 0.082
_refine_ls_extinction_method none
_refine_ls_goodness_of_fit_ref 1.019
_refine_ls_hydrogen_treatment constr
_refine_ls_matrix_type full
_refine_ls_number_parameters 847
_refine_ls_number_reflns 18666
_refine_ls_number_restraints 0
_refine_ls_restrained_S_all 1.019
_refine_ls_R_factor_all 0.0560
_refine_ls_R_factor_gt 0.0381
_refine_ls_shift/su_max 0.002
_refine_ls_shift/su_mean 0.000
_refine_ls_structure_factor_coef Fsqd
_refine_ls_weighting_details 'w=1/[\s^2^(Fo^2^)+(0.0399P)^2^+47.3408P] where P=(Fo^2^+2Fc^2^)/3'
_refine_ls_weighting_scheme calc
_refine_ls_wR_factor_gt 0.0895
_refine_ls_wR_factor_ref 0.0964
_reflns_Friedel_coverage 0.000
_reflns_number_gt 14516
_reflns_number_total 18666
_reflns_threshold_expression 'I > 2\s(I)'
_cod_data_source_file c7dt03175k2.cif
_cod_data_source_block 3
_cod_depositor_comments
;
The following automatic conversions were performed:

'_exptl_crystal_density_meas' value 'not measured' was changed to '?'
- the value is perceived as not measured.

Automatic conversion script
Id: cif_fix_values 4973 2017-02-22 13:04:09Z antanas 
;
_cod_database_code 7044349
_shelx_shelxl_version_number 2014/7
_shelx_space_group_comment
;
The symmetry employed for this shelxl refinement is uniquely defined
by the following loop, which should always be used as a source of
symmetry information in preference to the above space-group names.
They are only intended as comments.
;
_shelx_estimated_absorpt_t_min 0.936
_shelx_estimated_absorpt_t_max 0.963
_exptl_absorpt_special_details
;
 Additional spherical absorption correction applied with \m*r =  0.2000
 \l/2 correction factor = 0.0015
;

loop_
_space_group_symop_operation_xyz
'x, y, z'
'-x, y, -z+1/2'
'x+1/2, y+1/2, z'
'-x+1/2, y+1/2, -z+1/2'
'-x, -y, -z'
'x, -y, z-1/2'
'-x+1/2, -y+1/2, -z'
'x+1/2, -y+1/2, z-1/2'

loop_
_atom_site_label
_atom_site_type_symbol
_atom_site_fract_x
_atom_site_fract_y
_atom_site_fract_z
_atom_site_U_iso_or_equiv
_atom_site_adp_type
_atom_site_occupancy
_atom_site_site_symmetry_order
_atom_site_calc_flag
_atom_site_refinement_flags_posn
_atom_site_refinement_flags_adp
_atom_site_refinement_flags_occupancy
_atom_site_disorder_assembly
_atom_site_disorder_group
Ag1 Ag 0.88520(2) -0.07161(2) 0.28019(2) 0.04402(8) Uani 1 1 d . . . . .
Ag2A Ag 1.04544(2) -0.04558(2) 0.30483(2) 0.02604(11) Uani 0.9446(16) 1 d . . P A 1
Ag2B Ag 1.0749(3) -0.04294(17) 0.2851(3) 0.032(2) Uani 0.0554(16) 1 d . . P A 2
Ag3 Ag 0.73951(2) 0.22159(2) 0.05421(2) 0.02134(6) Uani 1 1 d . . . . .
Cl1 Cl 1.0000 -0.11810(4) 0.2500 0.0263(2) Uani 1 2 d S T P A .
Cl2 Cl 0.79533(5) -0.05962(4) 0.22817(3) 0.0559(3) Uani 1 1 d . . . . .
Cl3 Cl 1.0000 0.02365(5) 0.2500 0.0407(3) Uani 1 2 d S T P . .
P1 P 1.11492(3) -0.00950(3) 0.36431(2) 0.01884(15) Uani 1 1 d . . . . .
Cl5 Cl 0.94346(4) -0.08117(3) 0.35009(2) 0.03189(17) Uani 1 1 d . . . . .
Cl6 Cl 0.66106(3) 0.26832(3) -0.01173(2) 0.02339(15) Uani 1 1 d . . . . .
P2 P 0.71197(3) 0.28513(3) 0.10743(2) 0.01707(14) Uani 1 1 d . . . . .
Cl8 Cl 0.70446(5) 0.13054(3) 0.07201(3) 0.0392(2) Uani 1 1 d . . . . .
N1 N 1.19355(11) 0.05959(9) 0.32306(7) 0.0199(5) Uani 1 1 d . . . . .
N2 N 1.25312(12) 0.07691(10) 0.31746(7) 0.0237(5) Uani 1 1 d . . . . .
N3 N 1.29272(12) 0.04817(10) 0.34336(8) 0.0227(5) Uani 1 1 d . . . . .
N4 N 0.57949(11) 0.29758(9) 0.07512(7) 0.0165(5) Uani 1 1 d . . . . .
N5 N 0.53433(11) 0.32988(9) 0.05680(7) 0.0206(5) Uani 1 1 d . . . . .
N6 N 0.56660(11) 0.37415(9) 0.05363(7) 0.0196(5) Uani 1 1 d . . . . .
C1 C 1.13541(13) -0.05638(12) 0.40692(9) 0.0224(6) Uani 1 1 d . . . . .
C2 C 1.12101(15) -0.10840(12) 0.39793(11) 0.0293(7) Uani 1 1 d . . . . .
H2 H 1.1055 -0.1184 0.3698 0.035 Uiso 1 1 calc R U . . .
C3 C 1.12914(16) -0.14615(14) 0.42990(12) 0.0389(8) Uani 1 1 d . . . . .
H3 H 1.1190 -0.1818 0.4237 0.047 Uiso 1 1 calc R U . . .
C4 C 1.15188(16) -0.13145(15) 0.47045(12) 0.0416(9) Uani 1 1 d . . . . .
H4 H 1.1573 -0.1571 0.4923 0.050 Uiso 1 1 calc R U . . .
C5 C 1.16697(17) -0.07965(16) 0.47981(11) 0.0396(8) Uani 1 1 d . . . . .
H5 H 1.1835 -0.0700 0.5078 0.048 Uiso 1 1 calc R U . . .
C6 C 1.15789(15) -0.04185(14) 0.44832(10) 0.0295(7) Uani 1 1 d . . . . .
H6 H 1.1669 -0.0062 0.4549 0.035 Uiso 1 1 calc R U . . .
C7 C 1.19364(14) 0.02045(11) 0.35249(8) 0.0196(6) Uani 1 1 d . . . . .
C8 C 1.36395(15) 0.05959(14) 0.34601(11) 0.0339(8) Uani 1 1 d . . . . .
H8A H 1.3754 0.0746 0.3190 0.051 Uiso 1 1 calc R U . . .
H8B H 1.3890 0.0272 0.3518 0.051 Uiso 1 1 calc R U . . .
H8C H 1.3750 0.0847 0.3690 0.051 Uiso 1 1 calc R U . . .
C9 C 1.25946(14) 0.01285(11) 0.36587(9) 0.0202(6) Uani 1 1 d . . . . .
C10 C 1.29340(14) -0.02439(12) 0.39607(10) 0.0241(6) Uani 1 1 d . . . . .
C11 C 1.33265(15) -0.00572(13) 0.43110(10) 0.0289(7) Uani 1 1 d . . . . .
H11 H 1.3386 0.0309 0.4352 0.035 Uiso 1 1 calc R U . . .
C12 C 1.36326(17) -0.04092(15) 0.46023(12) 0.0393(8) Uani 1 1 d . . . . .
H12 H 1.3901 -0.0285 0.4843 0.047 Uiso 1 1 calc R U . . .
C13 C 1.35439(18) -0.09385(16) 0.45398(14) 0.0471(10) Uani 1 1 d . . . . .
H13 H 1.3746 -0.1178 0.4741 0.057 Uiso 1 1 calc R U . . .
C14 C 1.31659(18) -0.11230(14) 0.41899(14) 0.0452(10) Uani 1 1 d . . . . .
H14 H 1.3113 -0.1489 0.4150 0.054 Uiso 1 1 calc R U . . .
C15 C 1.28600(16) -0.07791(12) 0.38939(12) 0.0343(8) Uani 1 1 d . . . . .
H15 H 1.2604 -0.0908 0.3650 0.041 Uiso 1 1 calc R U . . .
C16 C 1.13577(14) 0.07831(12) 0.29468(9) 0.0253(6) Uani 1 1 d . . . . .
H16A H 1.0978 0.0839 0.3120 0.030 Uiso 1 1 calc R U . . .
H16B H 1.1230 0.0506 0.2736 0.030 Uiso 1 1 calc R U . . .
C17 C 1.14853(14) 0.12823(12) 0.27126(9) 0.0243(6) Uani 1 1 d . . . . .
C18 C 1.12675(14) 0.17594(13) 0.28649(9) 0.0272(7) Uani 1 1 d . . . . .
C19 C 1.13550(17) 0.22121(14) 0.26285(11) 0.0354(8) Uani 1 1 d . . . . .
H19 H 1.1206 0.2538 0.2730 0.042 Uiso 1 1 calc R U . . .
C20 C 1.16567(19) 0.21975(15) 0.22471(11) 0.0402(9) Uani 1 1 d . . . . .
C21 C 1.1724(3) 0.27005(17) 0.19923(14) 0.0619(13) Uani 1 1 d . . . . .
H21 H 1.2111 0.2596 0.1834 0.074 Uiso 1 1 calc R U . B 1
C24 C 1.1221(3) 0.2737(2) 0.16278(16) 0.0824(18) Uani 1 1 d . . . . .
H24A H 1.1262 0.2436 0.1440 0.124 Uiso 1 1 calc R U . . .
H24B H 1.1289 0.3061 0.1470 0.124 Uiso 1 1 calc R U . . .
H24C H 1.0778 0.2740 0.1731 0.124 Uiso 1 1 calc R U . . .
C25 C 1.18637(18) 0.17196(15) 0.21064(10) 0.0401(9) Uani 1 1 d . . . . .
H25 H 1.2065 0.1705 0.1845 0.048 Uiso 1 1 calc R U . . .
C26 C 1.17914(17) 0.12575(14) 0.23296(10) 0.0332(8) Uani 1 1 d . . . . .
C27 C 1.2019(2) 0.07454(15) 0.21487(11) 0.0438(9) Uani 1 1 d . . . . .
H27 H 1.2000 0.0472 0.2374 0.053 Uiso 1 1 calc R U . . .
C28 C 1.2730(2) 0.0766(2) 0.20226(14) 0.0612(12) Uani 1 1 d . . . . .
H28A H 1.2759 0.1020 0.1792 0.092 Uiso 1 1 calc R U . . .
H28B H 1.2859 0.0419 0.1926 0.092 Uiso 1 1 calc R U . . .
H28C H 1.3028 0.0871 0.2269 0.092 Uiso 1 1 calc R U . . .
C29 C 1.1536(2) 0.0583(2) 0.17707(13) 0.0634(13) Uani 1 1 d . . . . .
H29A H 1.1085 0.0564 0.1861 0.095 Uiso 1 1 calc R U . . .
H29B H 1.1664 0.0240 0.1667 0.095 Uiso 1 1 calc R U . . .
H29C H 1.1550 0.0842 0.1543 0.095 Uiso 1 1 calc R U . . .
C30 C 1.09023(16) 0.17935(13) 0.32657(10) 0.0324(7) Uani 1 1 d . . . . .
H30 H 1.1078 0.1507 0.3460 0.039 Uiso 1 1 calc R U . . .
C31 C 1.1009(2) 0.23070(16) 0.35078(13) 0.0509(10) Uani 1 1 d . . . . .
H31A H 1.1486 0.2378 0.3557 0.076 Uiso 1 1 calc R U . . .
H31B H 1.0817 0.2281 0.3781 0.076 Uiso 1 1 calc R U . . .
H31C H 1.0795 0.2592 0.3341 0.076 Uiso 1 1 calc R U . . .
C32 C 1.01629(17) 0.16880(16) 0.31609(13) 0.0446(9) Uani 1 1 d . . . . .
H32A H 0.9974 0.1959 0.2967 0.067 Uiso 1 1 calc R U . . .
H32B H 0.9937 0.1694 0.3423 0.067 Uiso 1 1 calc R U . . .
H32C H 1.0104 0.1344 0.3025 0.067 Uiso 1 1 calc R U . . .
C33 C 1.07736(15) 0.04420(11) 0.39180(9) 0.0223(6) Uani 1 1 d . . . . .
C34 C 1.11426(17) 0.08310(13) 0.41406(9) 0.0302(7) Uani 1 1 d . . . . .
H34 H 1.1613 0.0832 0.4146 0.036 Uiso 1 1 calc R U . . .
C35 C 1.0819(2) 0.12166(13) 0.43550(11) 0.0389(8) Uani 1 1 d . . . . .
H35 H 1.1068 0.1485 0.4504 0.047 Uiso 1 1 calc R U . . .
C36 C 1.0141(2) 0.12091(15) 0.43507(11) 0.0458(10) Uani 1 1 d . . . . .
H36 H 0.9923 0.1471 0.4501 0.055 Uiso 1 1 calc R U . . .
C37 C 0.97723(19) 0.08291(16) 0.41337(12) 0.0426(9) Uani 1 1 d . . . . .
H37 H 0.9303 0.0828 0.4136 0.051 Uiso 1 1 calc R U . . .
C38 C 1.00834(16) 0.04459(13) 0.39105(10) 0.0299(7) Uani 1 1 d . . . . .
H38 H 0.9828 0.0188 0.3754 0.036 Uiso 1 1 calc R U . . .
C39 C 0.68143(13) 0.26213(11) 0.15661(9) 0.0200(6) Uani 1 1 d . . . . .
C40 C 0.70164(14) 0.21286(12) 0.17114(9) 0.0234(6) Uani 1 1 d . . . . .
H40 H 0.7283 0.1917 0.1546 0.028 Uiso 1 1 calc R U . . .
C41 C 0.68285(16) 0.19444(13) 0.20989(10) 0.0301(7) Uani 1 1 d . . . . .
H41 H 0.6962 0.1606 0.2196 0.036 Uiso 1 1 calc R U . . .
C42 C 0.64501(16) 0.22539(14) 0.23401(10) 0.0328(7) Uani 1 1 d . . . . .
H42 H 0.6335 0.2131 0.2608 0.039 Uiso 1 1 calc R U . . .
C43 C 0.62351(15) 0.27419(13) 0.21981(9) 0.0287(7) Uani 1 1 d . . . . .
H43 H 0.5968 0.2950 0.2365 0.034 Uiso 1 1 calc R U . . .
C44 C 0.64116(14) 0.29248(12) 0.18096(9) 0.0243(6) Uani 1 1 d . . . . .
H44 H 0.6259 0.3257 0.1708 0.029 Uiso 1 1 calc R U . . .
C45 C 0.63986(13) 0.32088(10) 0.08385(8) 0.0157(5) Uani 1 1 d . . . . .
C46 C 0.56509(13) 0.24048(11) 0.07588(9) 0.0210(6) Uani 1 1 d . . . . .
H46A H 0.5845 0.2257 0.1031 0.025 Uiso 1 1 calc R U . . .
H46B H 0.5868 0.2232 0.0527 0.025 Uiso 1 1 calc R U . . .
C47 C 0.49164(14) 0.22809(11) 0.07085(9) 0.0201(6) Uani 1 1 d . . . . .
C48 C 0.45593(14) 0.22266(11) 0.10670(9) 0.0236(6) Uani 1 1 d . . . . .
C49 C 0.48627(16) 0.23110(13) 0.15179(10) 0.0300(7) Uani 1 1 d . . . . .
H49 H 0.5343 0.2393 0.1503 0.036 Uiso 1 1 calc R U . . .
C50 C 0.4820(2) 0.18145(16) 0.17868(12) 0.0494(10) Uani 1 1 d . . . . .
H50A H 0.4353 0.1717 0.1799 0.074 Uiso 1 1 calc R U . . .
H50B H 0.5022 0.1880 0.2075 0.074 Uiso 1 1 calc R U . . .
H50C H 0.5056 0.1529 0.1658 0.074 Uiso 1 1 calc R U . . .
C51 C 0.45485(19) 0.27730(15) 0.17252(11) 0.0423(9) Uani 1 1 d . . . . .
H51A H 0.4637 0.3094 0.1570 0.063 Uiso 1 1 calc R U . . .
H51B H 0.4736 0.2805 0.2021 0.063 Uiso 1 1 calc R U . . .
H51C H 0.4069 0.2719 0.1719 0.063 Uiso 1 1 calc R U . . .
C52 C 0.38861(15) 0.20981(12) 0.10076(9) 0.0261(6) Uani 1 1 d . . . . .
H52 H 0.3645 0.2055 0.1251 0.031 Uiso 1 1 calc R U . . .
C53 C 0.35598(14) 0.20321(12) 0.06097(10) 0.0244(6) Uani 1 1 d . . . . .
C54 C 0.39214(14) 0.20903(11) 0.02582(9) 0.0230(6) Uani 1 1 d . . . . .
H54 H 0.3701 0.2051 -0.0018 0.028 Uiso 1 1 calc R U . . .
C55 C 0.45987(14) 0.22056(11) 0.02973(9) 0.0225(6) Uani 1 1 d . . . . .
C56 C 0.49816(15) 0.22274(14) -0.00954(10) 0.0330(8) Uani 1 1 d . . . . .
H56 H 0.5335 0.2498 -0.0043 0.040 Uiso 1 1 calc R U . . .
C57 C 0.45571(19) 0.2387(2) -0.04982(11) 0.0538(12) Uani 1 1 d . . . . .
H57A H 0.4234 0.2110 -0.0576 0.081 Uiso 1 1 calc R U . . .
H57B H 0.4842 0.2439 -0.0730 0.081 Uiso 1 1 calc R U . . .
H57C H 0.4323 0.2713 -0.0446 0.081 Uiso 1 1 calc R U . . .
C58 C 0.53258(19) 0.17070(17) -0.01634(14) 0.0544(12) Uani 1 1 d . . . . .
H58A H 0.5598 0.1610 0.0096 0.082 Uiso 1 1 calc R U . . .
H58B H 0.5609 0.1741 -0.0399 0.082 Uiso 1 1 calc R U . . .
H58C H 0.4992 0.1435 -0.0232 0.082 Uiso 1 1 calc R U . . .
C59 C 0.28258(15) 0.19122(14) 0.05490(10) 0.0314(7) Uani 1 1 d . . . . .
H59 H 0.2715 0.1837 0.0240 0.038 Uiso 1 1 calc R U . . .
C60 C 0.24205(18) 0.23843(18) 0.06596(17) 0.0601(12) Uani 1 1 d . . . . .
H60A H 0.2525 0.2474 0.0960 0.090 Uiso 1 1 calc R U . . .
H60B H 0.1947 0.2303 0.0609 0.090 Uiso 1 1 calc R U . . .
H60C H 0.2528 0.2681 0.0481 0.090 Uiso 1 1 calc R U . . .
C61 C 0.26405(19) 0.14340(17) 0.07925(15) 0.0572(12) Uani 1 1 d . . . . .
H61A H 0.2881 0.1130 0.0696 0.086 Uiso 1 1 calc R U . . .
H61B H 0.2162 0.1373 0.0743 0.086 Uiso 1 1 calc R U . . .
H61C H 0.2758 0.1489 0.1097 0.086 Uiso 1 1 calc R U . . .
C62 C 0.53037(16) 0.42085(12) 0.03820(10) 0.0298(7) Uani 1 1 d . . . . .
H62A H 0.4864 0.4107 0.0253 0.045 Uiso 1 1 calc R U . . .
H62B H 0.5550 0.4384 0.0169 0.045 Uiso 1 1 calc R U . . .
H62C H 0.5254 0.4447 0.0620 0.045 Uiso 1 1 calc R U . . .
C63 C 0.63153(13) 0.37134(11) 0.06884(8) 0.0176(5) Uani 1 1 d . . . . .
C64 C 0.67909(14) 0.41363(11) 0.06263(9) 0.0211(6) Uani 1 1 d . . . . .
C65 C 0.71882(17) 0.40838(13) 0.02906(11) 0.0332(7) Uani 1 1 d . . . . .
H65 H 0.7144 0.3786 0.0110 0.040 Uiso 1 1 calc R U . . .
C66 C 0.7648(2) 0.44676(15) 0.02209(12) 0.0447(9) Uani 1 1 d . . . . .
H66 H 0.7919 0.4433 -0.0009 0.054 Uiso 1 1 calc R U . . .
C67 C 0.77164(19) 0.48986(15) 0.04825(12) 0.0440(9) Uani 1 1 d . . . . .
H67 H 0.8034 0.5161 0.0434 0.053 Uiso 1 1 calc R U . . .
C68 C 0.7322(2) 0.49490(15) 0.08161(13) 0.0517(11) Uani 1 1 d . . . . .
H68 H 0.7369 0.5246 0.0997 0.062 Uiso 1 1 calc R U . . .
C69 C 0.6862(2) 0.45691(14) 0.08880(11) 0.0417(9) Uani 1 1 d . . . . .
H69 H 0.6593 0.4605 0.1118 0.050 Uiso 1 1 calc R U . . .
C70 C 0.77078(14) 0.33674(11) 0.12444(9) 0.0234(6) Uani 1 1 d . . . . .
C71 C 0.76729(18) 0.36573(15) 0.16161(12) 0.0415(9) Uani 1 1 d . . . . .
H71 H 0.7316 0.3604 0.1788 0.050 Uiso 1 1 calc R U . . .
C72 C 0.8157(2) 0.40231(17) 0.17349(14) 0.0572(12) Uani 1 1 d . . . . .
H72 H 0.8125 0.4228 0.1984 0.069 Uiso 1 1 calc R U . . .
C73 C 0.8676(2) 0.40909(19) 0.14993(16) 0.0703(15) Uani 1 1 d . . . . .
H73 H 0.9016 0.4333 0.1589 0.084 Uiso 1 1 calc R U . . .
C74 C 0.8716(2) 0.3809(2) 0.11289(17) 0.0758(17) Uani 1 1 d . . . . .
H74 H 0.9075 0.3867 0.0960 0.091 Uiso 1 1 calc R U . . .
C75 C 0.82325(18) 0.34413(15) 0.10024(12) 0.0425(9) Uani 1 1 d . . . . .
H75 H 0.8265 0.3243 0.0751 0.051 Uiso 1 1 calc R U . . .
C0AA C 1.2015(5) 0.3113(3) 0.2220(3) 0.064(3) Uani 0.530(11) 1 d . . P C 1
H0AA H 1.2177 0.3370 0.2022 0.096 Uiso 0.530(11) 1 calc R U P C 1
H0AB H 1.2386 0.2984 0.2411 0.096 Uiso 0.530(11) 1 calc R U P C 1
H0AC H 1.1687 0.3279 0.2387 0.096 Uiso 0.530(11) 1 calc R U P C 1
C1AA C 1.2390(5) 0.2869(4) 0.1923(4) 0.060(4) Uani 0.470(11) 1 d . . P C 2
H1AA H 1.2640 0.2933 0.2198 0.091 Uiso 0.470(11) 1 calc R U P C 2
H1AB H 1.2369 0.3193 0.1756 0.091 Uiso 0.470(11) 1 calc R U P C 2
H1AC H 1.2612 0.2597 0.1770 0.091 Uiso 0.470(11) 1 calc R U P C 2

loop_
_atom_site_aniso_label
_atom_site_aniso_U_11
_atom_site_aniso_U_22
_atom_site_aniso_U_33
_atom_site_aniso_U_23
_atom_site_aniso_U_13
_atom_site_aniso_U_12
Ag1 0.04374(16) 0.04548(18) 0.04226(16) 0.00927(13) 0.00026(12) 0.00001(13)
Ag2A 0.02859(19) 0.02685(14) 0.02170(16) -0.00237(10) -0.00345(14) -0.00690(11)
Ag2B 0.029(3) 0.017(2) 0.047(4) -0.004(2) -0.012(3) -0.0050(18)
Ag3 0.02336(11) 0.01786(11) 0.02397(11) 0.00004(9) 0.00883(8) 0.00258(9)
Cl1 0.0379(6) 0.0183(5) 0.0233(5) 0.000 0.0059(4) 0.000
Cl2 0.0582(6) 0.0590(7) 0.0481(6) 0.0218(5) -0.0100(5) -0.0124(5)
Cl3 0.0424(7) 0.0241(6) 0.0503(7) 0.000 -0.0267(5) 0.000
P1 0.0194(3) 0.0161(4) 0.0208(3) 0.0011(3) 0.0003(3) -0.0046(3)
Cl5 0.0355(4) 0.0342(4) 0.0273(4) -0.0009(3) 0.0100(3) -0.0103(3)
Cl6 0.0176(3) 0.0310(4) 0.0222(3) 0.0046(3) 0.0055(2) 0.0026(3)
P2 0.0163(3) 0.0152(4) 0.0199(3) -0.0023(3) 0.0028(3) 0.0016(3)
Cl8 0.0629(6) 0.0177(4) 0.0393(4) 0.0004(3) 0.0164(4) -0.0062(4)
N1 0.0217(12) 0.0193(12) 0.0186(11) -0.0009(9) 0.0019(9) -0.0072(9)
N2 0.0256(13) 0.0243(14) 0.0216(12) 0.0007(10) 0.0034(10) -0.0047(10)
N3 0.0218(12) 0.0210(13) 0.0259(12) -0.0008(10) 0.0053(10) -0.0028(10)
N4 0.0155(11) 0.0154(12) 0.0189(11) -0.0032(9) 0.0027(8) -0.0006(9)
N5 0.0190(12) 0.0191(13) 0.0235(12) -0.0033(10) 0.0012(9) 0.0011(9)
N6 0.0231(12) 0.0153(12) 0.0202(11) -0.0012(9) 0.0006(9) 0.0014(9)
C1 0.0147(13) 0.0227(15) 0.0297(15) 0.0062(12) 0.0014(11) -0.0016(11)
C2 0.0251(15) 0.0232(16) 0.0387(18) 0.0059(14) -0.0028(13) -0.0046(13)
C3 0.0293(17) 0.0269(18) 0.059(2) 0.0184(17) -0.0032(16) -0.0032(14)
C4 0.0278(17) 0.043(2) 0.054(2) 0.0315(18) 0.0005(15) 0.0006(15)
C5 0.0303(18) 0.053(2) 0.0347(18) 0.0146(17) -0.0028(14) 0.0011(16)
C6 0.0252(15) 0.0334(18) 0.0292(16) 0.0039(14) -0.0014(12) -0.0008(13)
C7 0.0241(14) 0.0165(14) 0.0181(13) -0.0017(11) 0.0014(10) -0.0046(11)
C8 0.0181(15) 0.039(2) 0.045(2) 0.0046(16) 0.0079(13) -0.0049(13)
C9 0.0234(14) 0.0155(14) 0.0222(14) -0.0023(11) 0.0043(11) -0.0028(11)
C10 0.0179(14) 0.0202(15) 0.0353(16) 0.0041(13) 0.0092(12) 0.0037(11)
C11 0.0256(16) 0.0260(17) 0.0351(17) 0.0045(14) 0.0027(13) 0.0059(13)
C12 0.0314(18) 0.042(2) 0.044(2) 0.0117(17) -0.0014(15) 0.0091(15)
C13 0.037(2) 0.041(2) 0.064(3) 0.024(2) 0.0092(18) 0.0185(17)
C14 0.039(2) 0.0186(17) 0.081(3) 0.0085(18) 0.021(2) 0.0095(15)
C15 0.0274(16) 0.0207(17) 0.056(2) -0.0011(15) 0.0108(15) 0.0022(13)
C16 0.0258(15) 0.0271(17) 0.0218(14) 0.0035(12) -0.0046(11) -0.0076(12)
C17 0.0253(15) 0.0283(17) 0.0182(13) 0.0070(12) -0.0052(11) -0.0096(12)
C18 0.0245(15) 0.0306(18) 0.0250(15) 0.0063(13) -0.0064(12) -0.0084(13)
C19 0.0383(19) 0.0302(18) 0.0362(18) 0.0061(15) -0.0052(14) -0.0076(15)
C20 0.051(2) 0.037(2) 0.0315(18) 0.0150(16) -0.0059(15) -0.0181(17)
C21 0.083(3) 0.049(3) 0.053(3) 0.028(2) -0.003(2) -0.026(2)
C24 0.092(4) 0.075(4) 0.075(3) 0.052(3) -0.028(3) -0.032(3)
C25 0.052(2) 0.049(2) 0.0190(15) 0.0076(15) 0.0019(14) -0.0194(18)
C26 0.0409(19) 0.038(2) 0.0202(15) 0.0013(14) -0.0023(13) -0.0137(15)
C27 0.064(3) 0.045(2) 0.0230(16) -0.0043(15) 0.0082(16) -0.0111(19)
C28 0.067(3) 0.068(3) 0.050(3) -0.013(2) 0.012(2) 0.000(2)
C29 0.081(3) 0.073(3) 0.036(2) -0.023(2) 0.006(2) -0.025(3)
C30 0.0334(17) 0.0320(19) 0.0320(17) 0.0066(14) 0.0031(13) 0.0010(14)
C31 0.058(3) 0.048(3) 0.049(2) -0.0083(19) 0.0151(19) -0.003(2)
C32 0.0310(19) 0.049(2) 0.054(2) 0.0077(19) 0.0052(16) 0.0026(17)
C33 0.0308(15) 0.0171(14) 0.0188(13) 0.0027(11) 0.0016(11) -0.0018(12)
C34 0.0390(18) 0.0271(17) 0.0244(15) 0.0007(13) 0.0023(13) -0.0068(14)
C35 0.064(3) 0.0230(18) 0.0293(17) -0.0032(14) 0.0030(16) -0.0040(16)
C36 0.070(3) 0.036(2) 0.0321(19) -0.0042(16) 0.0074(18) 0.0186(19)
C37 0.041(2) 0.048(2) 0.040(2) -0.0005(17) 0.0069(16) 0.0152(17)
C38 0.0334(17) 0.0257(17) 0.0302(16) 0.0008(13) 0.0006(13) 0.0002(13)
C39 0.0180(13) 0.0219(15) 0.0201(13) -0.0016(11) 0.0013(10) 0.0039(11)
C40 0.0221(14) 0.0226(16) 0.0255(15) -0.0027(12) 0.0035(11) 0.0070(12)
C41 0.0375(18) 0.0253(17) 0.0278(16) 0.0055(13) 0.0051(13) 0.0078(14)
C42 0.0380(18) 0.039(2) 0.0224(15) 0.0057(14) 0.0059(13) 0.0068(15)
C43 0.0293(16) 0.0346(19) 0.0229(15) -0.0026(13) 0.0062(12) 0.0074(14)
C44 0.0265(15) 0.0226(16) 0.0237(14) -0.0006(12) 0.0021(11) 0.0082(12)
C45 0.0168(13) 0.0149(13) 0.0157(12) -0.0043(10) 0.0040(10) 0.0004(10)
C46 0.0209(14) 0.0138(14) 0.0287(15) -0.0033(11) 0.0048(11) -0.0018(11)
C47 0.0208(14) 0.0117(13) 0.0283(15) -0.0054(11) 0.0052(11) -0.0024(11)
C48 0.0257(15) 0.0185(15) 0.0272(15) -0.0051(12) 0.0055(12) -0.0037(12)
C49 0.0268(16) 0.0361(19) 0.0272(16) -0.0044(14) 0.0033(12) -0.0069(13)
C50 0.057(2) 0.052(3) 0.037(2) 0.0047(18) -0.0055(17) 0.003(2)
C51 0.050(2) 0.044(2) 0.0326(18) -0.0145(16) 0.0017(16) -0.0005(18)
C52 0.0252(15) 0.0289(17) 0.0254(15) -0.0026(13) 0.0092(12) -0.0061(12)
C53 0.0213(14) 0.0207(15) 0.0319(16) -0.0032(12) 0.0071(12) -0.0045(12)
C54 0.0233(14) 0.0215(15) 0.0245(14) -0.0079(12) 0.0038(11) -0.0074(12)
C55 0.0236(14) 0.0193(15) 0.0253(14) -0.0055(12) 0.0057(11) -0.0041(12)
C56 0.0245(15) 0.047(2) 0.0285(16) -0.0131(15) 0.0098(12) -0.0167(15)
C57 0.042(2) 0.094(3) 0.0252(17) -0.0010(19) 0.0070(15) -0.036(2)
C58 0.040(2) 0.064(3) 0.063(3) -0.039(2) 0.0258(19) -0.016(2)
C59 0.0220(15) 0.040(2) 0.0329(17) -0.0056(15) 0.0054(12) -0.0127(14)
C60 0.0240(19) 0.060(3) 0.096(4) -0.007(3) 0.003(2) -0.0015(18)
C61 0.036(2) 0.056(3) 0.079(3) 0.012(2) 0.002(2) -0.0278(19)
C62 0.0330(17) 0.0230(16) 0.0319(16) 0.0022(13) -0.0049(13) 0.0091(13)
C63 0.0200(13) 0.0178(14) 0.0155(12) -0.0050(10) 0.0044(10) 0.0013(11)
C64 0.0269(15) 0.0169(14) 0.0197(13) 0.0003(11) 0.0028(11) -0.0020(11)
C65 0.0401(19) 0.0250(17) 0.0363(18) -0.0042(14) 0.0138(14) -0.0039(14)
C66 0.054(2) 0.035(2) 0.050(2) -0.0033(17) 0.0300(18) -0.0117(17)
C67 0.051(2) 0.035(2) 0.048(2) 0.0013(17) 0.0202(18) -0.0205(17)
C68 0.079(3) 0.030(2) 0.050(2) -0.0165(17) 0.030(2) -0.031(2)
C69 0.060(2) 0.0310(19) 0.0383(19) -0.0123(15) 0.0266(17) -0.0193(17)
C70 0.0201(14) 0.0190(15) 0.0304(15) -0.0013(12) -0.0028(11) 0.0006(11)
C71 0.042(2) 0.038(2) 0.045(2) -0.0177(17) 0.0083(16) -0.0118(16)
C72 0.063(3) 0.050(3) 0.058(3) -0.026(2) 0.006(2) -0.023(2)
C73 0.063(3) 0.062(3) 0.087(3) -0.035(3) 0.012(3) -0.044(2)
C74 0.058(3) 0.077(4) 0.098(4) -0.043(3) 0.038(3) -0.045(3)
C75 0.039(2) 0.038(2) 0.053(2) -0.0163(17) 0.0152(17) -0.0171(16)
C0AA 0.083(7) 0.038(5) 0.069(6) 0.019(4) -0.017(5) -0.018(5)
C1AA 0.056(6) 0.049(6) 0.073(7) 0.032(5) -0.012(5) -0.028(5)

loop_
_atom_type_symbol
_atom_type_description
_atom_type_scat_dispersion_real
_atom_type_scat_dispersion_imag
_atom_type_scat_source
C C 0.0033 0.0016 'International Tables Vol C Tables 4.2.6.8 and 6.1.1.4'
N N 0.0061 0.0033 'International Tables Vol C Tables 4.2.6.8 and 6.1.1.4'
Cl Cl 0.1484 0.1585 'International Tables Vol C Tables 4.2.6.8 and 6.1.1.4'
Ag Ag -0.8971 1.1015 'International Tables Vol C Tables 4.2.6.8 and 6.1.1.4'
H H 0.0000 0.0000 'International Tables Vol C Tables 4.2.6.8 and 6.1.1.4'
O O 0.0106 0.0060 'International Tables Vol C Tables 4.2.6.8 and 6.1.1.4'
P P 0.1023 0.0942 'International Tables Vol C Tables 4.2.6.8 and 6.1.1.4'

loop_
_geom_angle_atom_site_label_1
_geom_angle_atom_site_label_2
_geom_angle_atom_site_label_3
_geom_angle
_geom_angle_site_symmetry_1
_geom_angle_site_symmetry_3
Cl2 Ag1 Ag2B 70.03(12) . 2_755
Cl2 Ag1 Cl5 158.59(4) . .
Ag2B Ag1 Cl5 129.89(11) 2_755 .
Cl2 Ag1 Cl1 115.06(3) . .
Ag2B Ag1 Cl1 59.59(14) 2_755 .
Cl5 Ag1 Cl1 85.13(2) . .
Cl2 Ag1 Ag2A 75.98(3) . 2_755
Cl5 Ag1 Ag2A 124.72(2) . 2_755
Cl1 Ag1 Ag2A 51.467(14) . 2_755
Cl2 Ag1 Ag2A 144.18(3) . .
Cl5 Ag1 Ag2A 54.58(2) . .
Cl1 Ag1 Ag2A 49.901(15) . .
Ag2A Ag1 Ag2A 70.530(10) 2_755 .
P1 Ag2A Cl3 113.97(3) . .
P1 Ag2A Cl1 156.51(3) . .
Cl3 Ag2A Cl1 87.58(3) . .
P1 Ag2A Cl5 97.71(3) . .
Cl3 Ag2A Cl5 109.41(2) . .
Cl1 Ag2A Cl5 82.79(2) . .
P1 Ag2A Ag1 117.38(2) . 2_755
Cl3 Ag2A Ag1 74.814(15) . 2_755
Cl1 Ag2A Ag1 57.283(10) . 2_755
Cl5 Ag2A Ag1 139.941(19) . 2_755
P1 Ag2A Ag1 137.96(3) . .
Cl3 Ag2A Ag1 72.410(14) . .
Cl1 Ag2A Ag1 55.360(10) . .
Cl5 Ag2A Ag1 45.619(18) . .
Ag1 Ag2A Ag1 104.510(10) 2_755 .
Ag1 Ag2B Cl3 93.7(2) 2_755 .
Ag1 Ag2B Cl1 68.85(15) 2_755 .
Cl3 Ag2B Cl1 90.27(14) . .
Ag1 Ag2B P1 143.0(3) 2_755 .
Cl3 Ag2B P1 108.6(2) . .
Cl1 Ag2B P1 137.4(3) . .
Ag1 Ag2B Cl2 54.53(19) 2_755 2_755
Cl3 Ag2B Cl2 126.9(3) . 2_755
Cl1 Ag2B Cl2 110.5(2) . 2_755
P1 Ag2B Cl2 88.57(13) . 2_755
P2 Ag3 Cl8 112.20(3) . .
P2 Ag3 Cl6 122.56(3) . 7_655
Cl8 Ag3 Cl6 117.83(3) . 7_655
P2 Ag3 Cl6 94.60(2) . .
Cl8 Ag3 Cl6 114.32(3) . .
Cl6 Ag3 Cl6 89.36(2) 7_655 .
Ag2B Cl1 Ag2B 86.3(2) 2_755 .
Ag2A Cl1 Ag2A 91.10(3) 2_755 .
Ag2B Cl1 Ag1 90.71(18) 2_755 2_755
Ag2B Cl1 Ag1 51.6(2) . 2_755
Ag2A Cl1 Ag1 74.74(2) 2_755 2_755
Ag2A Cl1 Ag1 71.25(2) . 2_755
Ag2B Cl1 Ag1 51.6(2) 2_755 .
Ag2B Cl1 Ag1 90.71(18) . .
Ag2A Cl1 Ag1 71.25(2) 2_755 .
Ag2A Cl1 Ag1 74.74(2) . .
Ag1 Cl1 Ag1 130.66(4) 2_755 .
Ag1 Cl2 Ag2B 55.44(14) . 2_755
Ag2B Cl3 Ag2B 93.2(2) . 2_755
Ag2A Cl3 Ag2A 93.74(4) 2_755 .
C1 P1 C33 102.80(13) . .
C1 P1 C7 106.13(13) . .
C33 P1 C7 100.83(13) . .
C1 P1 Ag2A 113.62(10) . .
C33 P1 Ag2A 114.57(10) . .
C7 P1 Ag2A 117.17(9) . .
C1 P1 Ag2B 120.43(15) . .
C33 P1 Ag2B 125.06(15) . .
C7 P1 Ag2B 98.1(2) . .
Ag1 Cl5 Ag2A 79.80(2) . .
Ag3 Cl6 Ag3 90.64(2) 7_655 .
C39 P2 C45 101.04(12) . .
C39 P2 C70 104.08(13) . .
C45 P2 C70 103.70(13) . .
C39 P2 Ag3 119.23(10) . .
C45 P2 Ag3 105.95(8) . .
C70 P2 Ag3 120.15(10) . .
N2 N1 C7 113.1(2) . .
N2 N1 C16 119.6(2) . .
C7 N1 C16 126.8(2) . .
N1 N2 N3 104.2(2) . .
N2 N3 C9 113.0(2) . .
N2 N3 C8 117.8(2) . .
C9 N3 C8 129.0(3) . .
N5 N4 C45 112.8(2) . .
N5 N4 C46 119.2(2) . .
C45 N4 C46 126.6(2) . .
N6 N5 N4 103.9(2) . .
N5 N6 C63 113.5(2) . .
N5 N6 C62 119.3(2) . .
C63 N6 C62 127.0(2) . .
C2 C1 C6 119.5(3) . .
C2 C1 P1 116.7(2) . .
C6 C1 P1 123.4(2) . .
C1 C2 C3 120.4(3) . .
C1 C2 H2 119.8 . .
C3 C2 H2 119.8 . .
C4 C3 C2 119.6(3) . .
C4 C3 H3 120.2 . .
C2 C3 H3 120.2 . .
C3 C4 C5 120.7(3) . .
C3 C4 H4 119.7 . .
C5 C4 H4 119.7 . .
C4 C5 C6 120.0(3) . .
C4 C5 H5 120.0 . .
C6 C5 H5 120.0 . .
C5 C6 C1 119.9(3) . .
C5 C6 H6 120.1 . .
C1 C6 H6 120.1 . .
N1 C7 C9 104.9(2) . .
N1 C7 P1 119.6(2) . .
C9 C7 P1 135.5(2) . .
N3 C8 H8A 109.5 . .
N3 C8 H8B 109.5 . .
H8A C8 H8B 109.5 . .
N3 C8 H8C 109.5 . .
H8A C8 H8C 109.5 . .
H8B C8 H8C 109.5 . .
N3 C9 C7 104.8(2) . .
N3 C9 C10 122.8(2) . .
C7 C9 C10 132.4(3) . .
C11 C10 C15 120.4(3) . .
C11 C10 C9 119.7(3) . .
C15 C10 C9 119.9(3) . .
C10 C11 C12 119.7(3) . .
C10 C11 H11 120.2 . .
C12 C11 H11 120.2 . .
C13 C12 C11 119.7(4) . .
C13 C12 H12 120.2 . .
C11 C12 H12 120.2 . .
C14 C13 C12 120.7(3) . .
C14 C13 H13 119.7 . .
C12 C13 H13 119.7 . .
C13 C14 C15 120.6(3) . .
C13 C14 H14 119.7 . .
C15 C14 H14 119.7 . .
C14 C15 C10 119.0(3) . .
C14 C15 H15 120.5 . .
C10 C15 H15 120.5 . .
N1 C16 C17 114.1(2) . .
N1 C16 H16A 108.7 . .
C17 C16 H16A 108.7 . .
N1 C16 H16B 108.7 . .
C17 C16 H16B 108.7 . .
H16A C16 H16B 107.6 . .
C18 C17 C26 120.7(3) . .
C18 C17 C16 119.9(3) . .
C26 C17 C16 119.3(3) . .
C17 C18 C19 118.8(3) . .
C17 C18 C30 121.8(3) . .
C19 C18 C30 119.3(3) . .
C18 C19 C20 121.6(3) . .
C18 C19 H19 119.2 . .
C20 C19 H19 119.2 . .
C25 C20 C19 118.0(3) . .
C25 C20 C21 122.2(4) . .
C19 C20 C21 119.8(4) . .
C0AA C21 C24 126.4(5) . .
C1AA C21 C24 117.0(5) . .
C0AA C21 C20 115.0(5) . .
C1AA C21 C20 117.1(5) . .
C24 C21 C20 112.2(4) . .
C0AA C21 H21 98.4 . .
C24 C21 H21 98.4 . .
C20 C21 H21 98.4 . .
C21 C24 H24A 109.5 . .
C21 C24 H24B 109.5 . .
H24A C24 H24B 109.5 . .
C21 C24 H24C 109.5 . .
H24A C24 H24C 109.5 . .
H24B C24 H24C 109.5 . .
C20 C25 C26 122.8(3) . .
C20 C25 H25 118.6 . .
C26 C25 H25 118.6 . .
C25 C26 C17 118.1(3) . .
C25 C26 C27 119.7(3) . .
C17 C26 C27 122.2(3) . .
C26 C27 C28 113.1(3) . .
C26 C27 C29 109.4(3) . .
C28 C27 C29 111.0(3) . .
C26 C27 H27 107.7 . .
C28 C27 H27 107.7 . .
C29 C27 H27 107.7 . .
C27 C28 H28A 109.5 . .
C27 C28 H28B 109.5 . .
H28A C28 H28B 109.5 . .
C27 C28 H28C 109.5 . .
H28A C28 H28C 109.5 . .
H28B C28 H28C 109.5 . .
C27 C29 H29A 109.5 . .
C27 C29 H29B 109.5 . .
H29A C29 H29B 109.5 . .
C27 C29 H29C 109.5 . .
H29A C29 H29C 109.5 . .
H29B C29 H29C 109.5 . .
C18 C30 C31 114.1(3) . .
C18 C30 C32 110.3(3) . .
C31 C30 C32 110.8(3) . .
C18 C30 H30 107.1 . .
C31 C30 H30 107.1 . .
C32 C30 H30 107.1 . .
C30 C31 H31A 109.5 . .
C30 C31 H31B 109.5 . .
H31A C31 H31B 109.5 . .
C30 C31 H31C 109.5 . .
H31A C31 H31C 109.5 . .
H31B C31 H31C 109.5 . .
C30 C32 H32A 109.5 . .
C30 C32 H32B 109.5 . .
H32A C32 H32B 109.5 . .
C30 C32 H32C 109.5 . .
H32A C32 H32C 109.5 . .
H32B C32 H32C 109.5 . .
C38 C33 C34 119.7(3) . .
C38 C33 P1 117.1(2) . .
C34 C33 P1 123.2(2) . .
C35 C34 C33 119.7(3) . .
C35 C34 H34 120.1 . .
C33 C34 H34 120.1 . .
C36 C35 C34 119.8(3) . .
C36 C35 H35 120.1 . .
C34 C35 H35 120.1 . .
C37 C36 C35 121.0(3) . .
C37 C36 H36 119.5 . .
C35 C36 H36 119.5 . .
C36 C37 C38 120.1(4) . .
C36 C37 H37 119.9 . .
C38 C37 H37 119.9 . .
C37 C38 C33 119.6(3) . .
C37 C38 H38 120.2 . .
C33 C38 H38 120.2 . .
C40 C39 C44 119.3(3) . .
C40 C39 P2 117.6(2) . .
C44 C39 P2 123.1(2) . .
C39 C40 C41 120.1(3) . .
C39 C40 H40 120.0 . .
C41 C40 H40 120.0 . .
C42 C41 C40 119.9(3) . .
C42 C41 H41 120.1 . .
C40 C41 H41 120.1 . .
C41 C42 C43 120.9(3) . .
C41 C42 H42 119.5 . .
C43 C42 H42 119.5 . .
C42 C43 C44 119.5(3) . .
C42 C43 H43 120.2 . .
C44 C43 H43 120.2 . .
C43 C44 C39 120.3(3) . .
C43 C44 H44 119.9 . .
C39 C44 H44 119.9 . .
N4 C45 C63 104.9(2) . .
N4 C45 P2 122.3(2) . .
C63 C45 P2 132.7(2) . .
N4 C46 C47 113.3(2) . .
N4 C46 H46A 108.9 . .
C47 C46 H46A 108.9 . .
N4 C46 H46B 108.9 . .
C47 C46 H46B 108.9 . .
H46A C46 H46B 107.7 . .
C48 C47 C55 120.2(3) . .
C48 C47 C46 120.4(3) . .
C55 C47 C46 119.4(2) . .
C52 C48 C47 118.6(3) . .
C52 C48 C49 118.1(3) . .
C47 C48 C49 123.3(3) . .
C51 C49 C48 111.4(3) . .
C51 C49 C50 111.1(3) . .
C48 C49 C50 111.4(3) . .
C51 C49 H49 107.6 . .
C48 C49 H49 107.6 . .
C50 C49 H49 107.6 . .
C49 C50 H50A 109.5 . .
C49 C50 H50B 109.5 . .
H50A C50 H50B 109.5 . .
C49 C50 H50C 109.5 . .
H50A C50 H50C 109.5 . .
H50B C50 H50C 109.5 . .
C49 C51 H51A 109.5 . .
C49 C51 H51B 109.5 . .
H51A C51 H51B 109.5 . .
C49 C51 H51C 109.5 . .
H51A C51 H51C 109.5 . .
H51B C51 H51C 109.5 . .
C53 C52 C48 122.4(3) . .
C53 C52 H52 118.8 . .
C48 C52 H52 118.8 . .
C52 C53 C54 118.1(3) . .
C52 C53 C59 121.9(3) . .
C54 C53 C59 120.0(3) . .
C53 C54 C55 122.2(3) . .
C53 C54 H54 118.9 . .
C55 C54 H54 118.9 . .
C54 C55 C47 118.4(3) . .
C54 C55 C56 120.1(3) . .
C47 C55 C56 121.4(3) . .
C55 C56 C58 110.7(3) . .
C55 C56 C57 113.5(3) . .
C58 C56 C57 110.3(3) . .
C55 C56 H56 107.3 . .
C58 C56 H56 107.3 . .
C57 C56 H56 107.3 . .
C56 C57 H57A 109.5 . .
C56 C57 H57B 109.5 . .
H57A C57 H57B 109.5 . .
C56 C57 H57C 109.5 . .
H57A C57 H57C 109.5 . .
H57B C57 H57C 109.5 . .
C56 C58 H58A 109.5 . .
C56 C58 H58B 109.5 . .
H58A C58 H58B 109.5 . .
C56 C58 H58C 109.5 . .
H58A C58 H58C 109.5 . .
H58B C58 H58C 109.5 . .
C61 C59 C53 112.6(3) . .
C61 C59 C60 111.4(3) . .
C53 C59 C60 110.8(3) . .
C61 C59 H59 107.3 . .
C53 C59 H59 107.3 . .
C60 C59 H59 107.3 . .
C59 C60 H60A 109.5 . .
C59 C60 H60B 109.5 . .
H60A C60 H60B 109.5 . .
C59 C60 H60C 109.5 . .
H60A C60 H60C 109.5 . .
H60B C60 H60C 109.5 . .
C59 C61 H61A 109.5 . .
C59 C61 H61B 109.5 . .
H61A C61 H61B 109.5 . .
C59 C61 H61C 109.5 . .
H61A C61 H61C 109.5 . .
H61B C61 H61C 109.5 . .
N6 C62 H62A 109.5 . .
N6 C62 H62B 109.5 . .
H62A C62 H62B 109.5 . .
N6 C62 H62C 109.5 . .
H62A C62 H62C 109.5 . .
H62B C62 H62C 109.5 . .
N6 C63 C45 104.8(2) . .
N6 C63 C64 122.5(2) . .
C45 C63 C64 132.1(3) . .
C69 C64 C65 119.7(3) . .
C69 C64 C63 123.0(3) . .
C65 C64 C63 117.3(3) . .
C66 C65 C64 119.6(3) . .
C66 C65 H65 120.2 . .
C64 C65 H65 120.2 . .
C67 C66 C65 120.4(3) . .
C67 C66 H66 119.8 . .
C65 C66 H66 119.8 . .
C66 C67 C68 119.8(3) . .
C66 C67 H67 120.1 . .
C68 C67 H67 120.1 . .
C69 C68 C67 120.2(3) . .
C69 C68 H68 119.9 . .
C67 C68 H68 119.9 . .
C68 C69 C64 120.2(3) . .
C68 C69 H69 119.9 . .
C64 C69 H69 119.9 . .
C75 C70 C71 119.5(3) . .
C75 C70 P2 116.8(2) . .
C71 C70 P2 123.5(2) . .
C72 C71 C70 120.1(3) . .
C72 C71 H71 120.0 . .
C70 C71 H71 120.0 . .
C73 C72 C71 120.3(4) . .
C73 C72 H72 119.8 . .
C71 C72 H72 119.8 . .
C72 C73 C74 120.3(4) . .
C72 C73 H73 119.8 . .
C74 C73 H73 119.8 . .
C73 C74 C75 120.3(4) . .
C73 C74 H74 119.9 . .
C75 C74 H74 119.9 . .
C70 C75 C74 119.5(3) . .
C70 C75 H75 120.3 . .
C74 C75 H75 120.3 . .
C21 C0AA H0AA 109.5 . .
C21 C0AA H0AB 109.5 . .
H0AA C0AA H0AB 109.5 . .
C21 C0AA H0AC 109.5 . .
H0AA C0AA H0AC 109.5 . .
H0AB C0AA H0AC 109.5 . .
C21 C1AA H1AA 109.5 . .
C21 C1AA H1AB 109.5 . .
H1AA C1AA H1AB 109.5 . .
C21 C1AA H1AC 109.5 . .
H1AA C1AA H1AC 109.5 . .
H1AB C1AA H1AC 109.5 . .

loop_
_geom_bond_atom_site_label_1
_geom_bond_atom_site_label_2
_geom_bond_distance
_geom_bond_site_symmetry_2
Ag1 Cl2 2.3634(10) .
Ag1 Ag2B 2.390(9) 2_755
Ag1 Cl5 2.4233(8) .
Ag1 Cl1 2.8458(5) .
Ag1 Ag2A 3.2028(5) 2_755
Ag1 Ag2A 3.3370(5) .
Ag2A P1 2.4291(7) .
Ag2A Cl3 2.5880(8) .
Ag2A Cl1 2.6459(8) .
Ag2A Cl5 2.7631(9) .
Ag2A Ag1 3.2028(5) 2_755
Ag2B Ag1 2.390(9) 2_755
Ag2B Cl3 2.477(5) .
Ag2B Cl1 2.632(4) .
Ag2B P1 2.701(6) .
Ag2B Cl2 2.727(8) 2_755
Ag3 P2 2.4350(7) .
Ag3 Cl8 2.5102(8) .
Ag3 Cl6 2.5253(7) 7_655
Ag3 Cl6 2.7769(7) .
Cl1 Ag2B 2.632(4) 2_755
Cl1 Ag2A 2.6458(8) 2_755
Cl1 Ag1 2.8457(5) 2_755
Cl2 Ag2B 2.728(8) 2_755
Cl3 Ag2B 2.477(5) 2_755
Cl3 Ag2A 2.5880(8) 2_755
P1 C1 1.822(3) .
P1 C33 1.824(3) .
P1 C7 1.834(3) .
Cl6 Ag3 2.5253(7) 7_655
P2 C39 1.817(3) .
P2 C45 1.826(3) .
P2 C70 1.826(3) .
N1 N2 1.311(3) .
N1 C7 1.365(4) .
N1 C16 1.490(4) .
N2 N3 1.318(3) .
N3 C9 1.362(4) .
N3 C8 1.466(4) .
N4 N5 1.327(3) .
N4 C45 1.366(3) .
N4 C46 1.489(4) .
N5 N6 1.314(3) .
N6 C63 1.362(3) .
N6 C62 1.462(4) .
C1 C2 1.385(4) .
C1 C6 1.396(4) .
C2 C3 1.395(4) .
C2 H2 0.9500 .
C3 C4 1.375(5) .
C3 H3 0.9500 .
C4 C5 1.385(5) .
C4 H4 0.9500 .
C5 C6 1.387(5) .
C5 H5 0.9500 .
C6 H6 0.9500 .
C7 C9 1.377(4) .
C8 H8A 0.9800 .
C8 H8B 0.9800 .
C8 H8C 0.9800 .
C9 C10 1.474(4) .
C10 C11 1.389(4) .
C10 C15 1.390(4) .
C11 C12 1.393(4) .
C11 H11 0.9500 .
C12 C13 1.376(5) .
C12 H12 0.9500 .
C13 C14 1.372(6) .
C13 H13 0.9500 .
C14 C15 1.389(5) .
C14 H14 0.9500 .
C15 H15 0.9500 .
C16 C17 1.508(4) .
C16 H16A 0.9900 .
C16 H16B 0.9900 .
C17 C18 1.396(5) .
C17 C26 1.406(4) .
C18 C19 1.396(4) .
C18 C30 1.521(4) .
C19 C20 1.396(5) .
C19 H19 0.9500 .
C20 C25 1.377(5) .
C20 C21 1.528(5) .
C21 C0AA 1.379(9) .
C21 C1AA 1.449(10) .
C21 C24 1.473(6) .
C21 H21 1.0000 .
C24 H24A 0.9800 .
C24 H24B 0.9800 .
C24 H24C 0.9800 .
C25 C26 1.389(5) .
C25 H25 0.9500 .
C26 C27 1.515(5) .
C27 C28 1.527(6) .
C27 C29 1.533(5) .
C27 H27 1.0000 .
C28 H28A 0.9800 .
C28 H28B 0.9800 .
C28 H28C 0.9800 .
C29 H29A 0.9800 .
C29 H29B 0.9800 .
C29 H29C 0.9800 .
C30 C31 1.525(5) .
C30 C32 1.529(5) .
C30 H30 1.0000 .
C31 H31A 0.9800 .
C31 H31B 0.9800 .
C31 H31C 0.9800 .
C32 H32A 0.9800 .
C32 H32B 0.9800 .
C32 H32C 0.9800 .
C33 C38 1.395(4) .
C33 C34 1.396(4) .
C34 C35 1.390(5) .
C34 H34 0.9500 .
C35 C36 1.373(6) .
C35 H35 0.9500 .
C36 C37 1.371(6) .
C36 H36 0.9500 .
C37 C38 1.388(5) .
C37 H37 0.9500 .
C38 H38 0.9500 .
C39 C40 1.389(4) .
C39 C44 1.401(4) .
C40 C41 1.393(4) .
C40 H40 0.9500 .
C41 C42 1.375(4) .
C41 H41 0.9500 .
C42 C43 1.383(5) .
C42 H42 0.9500 .
C43 C44 1.387(4) .
C43 H43 0.9500 .
C44 H44 0.9500 .
C45 C63 1.379(4) .
C46 C47 1.515(4) .
C46 H46A 0.9900 .
C46 H46B 0.9900 .
C47 C48 1.401(4) .
C47 C55 1.411(4) .
C48 C52 1.399(4) .
C48 C49 1.516(4) .
C49 C51 1.516(5) .
C49 C50 1.533(5) .
C49 H49 1.0000 .
C50 H50A 0.9800 .
C50 H50B 0.9800 .
C50 H50C 0.9800 .
C51 H51A 0.9800 .
C51 H51B 0.9800 .
C51 H51C 0.9800 .
C52 C53 1.378(4) .
C52 H52 0.9500 .
C53 C54 1.388(4) .
C53 C59 1.513(4) .
C54 C55 1.397(4) .
C54 H54 0.9500 .
C55 C56 1.518(4) .
C56 C58 1.525(5) .
C56 C57 1.527(5) .
C56 H56 1.0000 .
C57 H57A 0.9800 .
C57 H57B 0.9800 .
C57 H57C 0.9800 .
C58 H58A 0.9800 .
C58 H58B 0.9800 .
C58 H58C 0.9800 .
C59 C61 1.508(5) .
C59 C60 1.516(5) .
C59 H59 1.0000 .
C60 H60A 0.9800 .
C60 H60B 0.9800 .
C60 H60C 0.9800 .
C61 H61A 0.9800 .
C61 H61B 0.9800 .
C61 H61C 0.9800 .
C62 H62A 0.9800 .
C62 H62B 0.9800 .
C62 H62C 0.9800 .
C63 C64 1.471(4) .
C64 C69 1.380(4) .
C64 C65 1.390(4) .
C65 C66 1.383(5) .
C65 H65 0.9500 .
C66 C67 1.376(5) .
C66 H66 0.9500 .
C67 C68 1.381(5) .
C67 H67 0.9500 .
C68 C69 1.378(5) .
C68 H68 0.9500 .
C69 H69 0.9500 .
C70 C75 1.373(5) .
C70 C71 1.394(4) .
C71 C72 1.383(5) .
C71 H71 0.9500 .
C72 C73 1.349(6) .
C72 H72 0.9500 .
C73 C74 1.381(6) .
C73 H73 0.9500 .
C74 C75 1.391(5) .
C74 H74 0.9500 .
C75 H75 0.9500 .
C0AA H0AA 0.9800 .
C0AA H0AB 0.9800 .
C0AA H0AC 0.9800 .
C1AA H1AA 0.9800 .
C1AA H1AB 0.9800 .
C1AA H1AC 0.9800 .

loop_
_geom_torsion_atom_site_label_1
_geom_torsion_atom_site_label_2
_geom_torsion_atom_site_label_3
_geom_torsion_atom_site_label_4
_geom_torsion
C7 N1 N2 N3 0.7(3)
C16 N1 N2 N3 -172.1(2)
N1 N2 N3 C9 -0.5(3)
N1 N2 N3 C8 -177.4(3)
C45 N4 N5 N6 0.4(3)
C46 N4 N5 N6 -167.4(2)
N4 N5 N6 C63 0.8(3)
N4 N5 N6 C62 -174.4(2)
C33 P1 C1 C2 136.4(2)
C7 P1 C1 C2 -118.2(2)
Ag2A P1 C1 C2 12.0(3)
Ag2B P1 C1 C2 -8.3(3)
C33 P1 C1 C6 -36.8(3)
C7 P1 C1 C6 68.6(3)
Ag2A P1 C1 C6 -161.2(2)
Ag2B P1 C1 C6 178.4(3)
C6 C1 C2 C3 -0.3(5)
P1 C1 C2 C3 -173.8(2)
C1 C2 C3 C4 -0.3(5)
C2 C3 C4 C5 -0.2(5)
C3 C4 C5 C6 1.3(5)
C4 C5 C6 C1 -1.9(5)
C2 C1 C6 C5 1.4(5)
P1 C1 C6 C5 174.5(2)
N2 N1 C7 C9 -0.5(3)
C16 N1 C7 C9 171.6(3)
N2 N1 C7 P1 -179.28(19)
C16 N1 C7 P1 -7.2(4)
C1 P1 C7 N1 -176.5(2)
C33 P1 C7 N1 -69.7(2)
Ag2A P1 C7 N1 55.3(2)
Ag2B P1 C7 N1 58.5(2)
C1 P1 C7 C9 5.2(3)
C33 P1 C7 C9 112.0(3)
Ag2A P1 C7 C9 -122.9(3)
Ag2B P1 C7 C9 -119.8(3)
N2 N3 C9 C7 0.2(3)
C8 N3 C9 C7 176.7(3)
N2 N3 C9 C10 178.5(3)
C8 N3 C9 C10 -5.0(5)
N1 C7 C9 N3 0.2(3)
P1 C7 C9 N3 178.6(2)
N1 C7 C9 C10 -177.9(3)
P1 C7 C9 C10 0.6(5)
N3 C9 C10 C11 60.9(4)
C7 C9 C10 C11 -121.4(4)
N3 C9 C10 C15 -119.1(3)
C7 C9 C10 C15 58.6(5)
C15 C10 C11 C12 -1.7(5)
C9 C10 C11 C12 178.3(3)
C10 C11 C12 C13 0.1(5)
C11 C12 C13 C14 1.1(6)
C12 C13 C14 C15 -0.6(6)
C13 C14 C15 C10 -1.0(5)
C11 C10 C15 C14 2.1(5)
C9 C10 C15 C14 -177.9(3)
N2 N1 C16 C17 -18.7(4)
C7 N1 C16 C17 169.7(3)
N1 C16 C17 C18 -99.1(3)
N1 C16 C17 C26 84.3(3)
C26 C17 C18 C19 0.4(4)
C16 C17 C18 C19 -176.1(3)
C26 C17 C18 C30 176.7(3)
C16 C17 C18 C30 0.2(4)
C17 C18 C19 C20 -0.3(5)
C30 C18 C19 C20 -176.7(3)
C18 C19 C20 C25 0.5(5)
C18 C19 C20 C21 178.2(3)
C25 C20 C21 C0AA -130.0(7)
C19 C20 C21 C0AA 52.3(8)
C25 C20 C21 C1AA -63.2(8)
C19 C20 C21 C1AA 119.1(7)
C25 C20 C21 C24 76.2(6)
C19 C20 C21 C24 -101.5(5)
C19 C20 C25 C26 -0.8(5)
C21 C20 C25 C26 -178.5(4)
C20 C25 C26 C17 0.8(5)
C20 C25 C26 C27 178.7(3)
C18 C17 C26 C25 -0.7(4)
C16 C17 C26 C25 175.9(3)
C18 C17 C26 C27 -178.4(3)
C16 C17 C26 C27 -1.9(4)
C25 C26 C27 C28 51.5(4)
C17 C26 C27 C28 -130.8(3)
C25 C26 C27 C29 -72.8(4)
C17 C26 C27 C29 104.9(4)
C17 C18 C30 C31 150.3(3)
C19 C18 C30 C31 -33.4(4)
C17 C18 C30 C32 -84.3(4)
C19 C18 C30 C32 91.9(4)
C1 P1 C33 C38 -95.3(2)
C7 P1 C33 C38 155.2(2)
Ag2A P1 C33 C38 28.4(3)
Ag2B P1 C33 C38 47.2(3)
C1 P1 C33 C34 82.8(3)
C7 P1 C33 C34 -26.7(3)
Ag2A P1 C33 C34 -153.5(2)
Ag2B P1 C33 C34 -134.7(3)
C38 C33 C34 C35 0.4(4)
P1 C33 C34 C35 -177.6(2)
C33 C34 C35 C36 0.8(5)
C34 C35 C36 C37 -0.7(5)
C35 C36 C37 C38 -0.5(6)
C36 C37 C38 C33 1.7(5)
C34 C33 C38 C37 -1.7(5)
P1 C33 C38 C37 176.5(3)
C45 P2 C39 C40 143.8(2)
C70 P2 C39 C40 -108.9(2)
Ag3 P2 C39 C40 28.3(3)
C45 P2 C39 C44 -38.9(3)
C70 P2 C39 C44 68.4(3)
Ag3 P2 C39 C44 -154.3(2)
C44 C39 C40 C41 -1.1(4)
P2 C39 C40 C41 176.3(2)
C39 C40 C41 C42 -0.9(5)
C40 C41 C42 C43 1.9(5)
C41 C42 C43 C44 -0.9(5)
C42 C43 C44 C39 -1.1(5)
C40 C39 C44 C43 2.1(4)
P2 C39 C44 C43 -175.2(2)
N5 N4 C45 C63 -1.4(3)
C46 N4 C45 C63 165.4(2)
N5 N4 C45 P2 -177.92(18)
C46 N4 C45 P2 -11.2(4)
C39 P2 C45 N4 -58.4(2)
C70 P2 C45 N4 -166.0(2)
Ag3 P2 C45 N4 66.6(2)
C39 P2 C45 C63 126.2(3)
C70 P2 C45 C63 18.5(3)
Ag3 P2 C45 C63 -108.9(2)
N5 N4 C46 C47 -22.3(3)
C45 N4 C46 C47 171.7(2)
N4 C46 C47 C48 -91.8(3)
N4 C46 C47 C55 90.0(3)
C55 C47 C48 C52 -0.1(4)
C46 C47 C48 C52 -178.3(3)
C55 C47 C48 C49 -178.8(3)
C46 C47 C48 C49 3.0(4)
C52 C48 C49 C51 -63.2(4)
C47 C48 C49 C51 115.6(3)
C52 C48 C49 C50 61.5(4)
C47 C48 C49 C50 -119.8(3)
C47 C48 C52 C53 -1.2(5)
C49 C48 C52 C53 177.6(3)
C48 C52 C53 C54 0.8(5)
C48 C52 C53 C59 -177.8(3)
C52 C53 C54 C55 0.8(5)
C59 C53 C54 C55 179.4(3)
C53 C54 C55 C47 -2.0(4)
C53 C54 C55 C56 175.7(3)
C48 C47 C55 C54 1.7(4)
C46 C47 C55 C54 179.8(3)
C48 C47 C55 C56 -176.0(3)
C46 C47 C55 C56 2.1(4)
C54 C55 C56 C58 -95.9(4)
C47 C55 C56 C58 81.8(4)
C54 C55 C56 C57 28.8(4)
C47 C55 C56 C57 -153.6(3)
C52 C53 C59 C61 -55.2(4)
C54 C53 C59 C61 126.3(4)
C52 C53 C59 C60 70.3(4)
C54 C53 C59 C60 -108.3(4)
N5 N6 C63 C45 -1.6(3)
C62 N6 C63 C45 173.1(3)
N5 N6 C63 C64 170.6(2)
C62 N6 C63 C64 -14.7(4)
N4 C45 C63 N6 1.7(3)
P2 C45 C63 N6 177.7(2)
N4 C45 C63 C64 -169.4(3)
P2 C45 C63 C64 6.6(5)
N6 C63 C64 C69 83.8(4)
C45 C63 C64 C69 -106.3(4)
N6 C63 C64 C65 -97.2(3)
C45 C63 C64 C65 72.6(4)
C69 C64 C65 C66 -0.4(5)
C63 C64 C65 C66 -179.4(3)
C64 C65 C66 C67 0.3(6)
C65 C66 C67 C68 -0.1(7)
C66 C67 C68 C69 0.1(7)
C67 C68 C69 C64 -0.1(7)
C65 C64 C69 C68 0.3(6)
C63 C64 C69 C68 179.2(4)
C39 P2 C70 C75 149.5(3)
C45 P2 C70 C75 -105.2(3)
Ag3 P2 C70 C75 12.8(3)
C39 P2 C70 C71 -26.0(3)
C45 P2 C70 C71 79.3(3)
Ag3 P2 C70 C71 -162.7(3)
C75 C70 C71 C72 1.2(6)
P2 C70 C71 C72 176.6(3)
C70 C71 C72 C73 -1.9(7)
C71 C72 C73 C74 2.4(8)
C72 C73 C74 C75 -2.0(9)
C71 C70 C75 C74 -0.9(6)
P2 C70 C75 C74 -176.6(4)
C73 C74 C75 C70 1.3(8)
